data_7200577
loop_
_publ_author_name
'Jiang, Xiu-Juan'
'Zhang, Su-Zhen'
'Guo, Jian-Hua'
'Wang, Xiu-Guang'
'Li, Jin-Shan'
'Du, Miao'

_publ_section_title
;
 Structural diversity and modulation of metal--organic coordination
 frameworks with a flexible V-shaped dicarboxyl building block
;
_journal_issue 5
_journal_name_full CrystEngComm
_journal_page_first 855
_journal_paper_doi 10.1039/b818567k
_journal_volume 11
_journal_year 2009
_chemical_formula_sum 'C19 H20 F6 Mn O8'
_chemical_formula_weight 545.29
_chemical_name_systematic
;
?
;
_space_group_IT_number 14
_symmetry_cell_setting monoclinic
_symmetry_space_group_name_Hall '-P 2yn'
_symmetry_space_group_name_H-M 'P 1 21/n 1'
_atom_sites_solution_hydrogens geom
_atom_sites_solution_primary direct
_atom_sites_solution_secondary difmap
_audit_creation_method SHELXL-97
_cell_angle_alpha 90.00
_cell_angle_beta 90.095(7)
_cell_angle_gamma 90.00
_cell_formula_units_Z 4
_cell_length_a 6.942(3)
_cell_length_b 27.341(11)
_cell_length_c 11.782(5)
_cell_measurement_reflns_used 2998
_cell_measurement_temperature 296(2)
_cell_measurement_theta_max 25.29
_cell_measurement_theta_min 3.40
_cell_volume 2236.2(16)
_computing_cell_refinement 'Bruker Apex II'
_computing_data_collection 'Bruker Apex II'
_computing_data_reduction 'Bruker SAINT'
_computing_molecular_graphics 'Bruker SHELXTL'
_computing_publication_material 'Bruker SHELXTL'
_computing_structure_refinement 'SHELXL-97 (Sheldrick, 1997)'
_computing_structure_solution 'SHELXS-97 (Sheldrick, 1990)'
_diffrn_ambient_temperature 296(2)
_diffrn_measured_fraction_theta_full 0.999
_diffrn_measured_fraction_theta_max 0.999
_diffrn_measurement_device_type 'Apex II CCD area detector'
_diffrn_measurement_method 'phi and omega scans'
_diffrn_radiation_monochromator graphite
_diffrn_radiation_source 'fine-focus sealed tube'
_diffrn_radiation_type MoK\a
_diffrn_radiation_wavelength 0.71073
_diffrn_reflns_av_R_equivalents 0.0331
_diffrn_reflns_av_sigmaI/netI 0.0351
_diffrn_reflns_limit_h_max 8
_diffrn_reflns_limit_h_min -7
_diffrn_reflns_limit_k_max 32
_diffrn_reflns_limit_k_min -20
_diffrn_reflns_limit_l_max 14
_diffrn_reflns_limit_l_min -13
_diffrn_reflns_number 11387
_diffrn_reflns_theta_full 25.03
_diffrn_reflns_theta_max 25.03
_diffrn_reflns_theta_min 1.88
_exptl_absorpt_coefficient_mu 0.683
_exptl_absorpt_correction_T_max 0.8940
_exptl_absorpt_correction_T_min 0.8481
_exptl_absorpt_correction_type multi-scan
_exptl_absorpt_process_details SADABS
_exptl_crystal_colour Colorless
_exptl_crystal_density_diffrn 1.620
_exptl_crystal_density_meas ?
_exptl_crystal_density_method 'not measured'
_exptl_crystal_description Block
_exptl_crystal_F_000 1108
_exptl_crystal_size_max 0.24
_exptl_crystal_size_mid 0.22
_exptl_crystal_size_min 0.18
_refine_diff_density_max 0.206
_refine_diff_density_min -0.375
_refine_diff_density_rms 0.061
_refine_ls_extinction_method none
_refine_ls_goodness_of_fit_ref 1.043
_refine_ls_hydrogen_treatment constr
_refine_ls_matrix_type full
_refine_ls_number_parameters 312
_refine_ls_number_reflns 3952
_refine_ls_number_restraints 0
_refine_ls_restrained_S_all 1.043
_refine_ls_R_factor_all 0.0534
_refine_ls_R_factor_gt 0.0361
_refine_ls_shift/su_max 0.002
_refine_ls_shift/su_mean 0.000
_refine_ls_structure_factor_coef Fsqd
_refine_ls_weighting_details 'calc w=1/[\s^2^(Fo^2^)+(0.0452P)^2^+0.4099P] where P=(Fo^2^+2Fc^2^)/3'
_refine_ls_weighting_scheme calc
_refine_ls_wR_factor_gt 0.0854
_refine_ls_wR_factor_ref 0.0936
_reflns_number_gt 2965
_reflns_number_total 3952
_reflns_threshold_expression >2sigma(I)
_cod_data_source_file b818567k.txt
_cod_data_source_block 1
_cod_depositor_comments
;
The following automatic conversions were performed:
'_symmetry_cell_setting' value 'Monoclinic' changed to 'monoclinic'
according to '/home/saulius/struct/CIF-dictionaries/cif_core.dic'
dictionary named 'cif_core.dic' version 2.4.1 from
2010-06-29.

'_exptl_absorpt_correction_type' value 'MULTI-SCAN' changed
to 'multi-scan' according to
'/home/saulius/struct/CIF-dictionaries/cif_core.dic' dictionary named
'cif_core.dic' version 2.4.1 from 2010-06-29.

Automatic conversion script
Id: cif_fix_enum 1527 2010-12-29 10:47:43Z saulius 

The following automatic conversions were performed:

'_exptl_crystal_density_meas' value 'NONE' was changed to '?' - the
value is perceived as not measured.

Automatic conversion script
Id: cif_fix_values 3008 2015-01-20 13:52:24Z robertas 
;
_cod_original_cell_volume 2236.2(17)
_cod_original_sg_symbol_H-M P2(1)/n
_cod_database_code 7200577

loop_
_symmetry_equiv_pos_as_xyz
'x, y, z'
'-x+1/2, y+1/2, -z+1/2'
'-x, -y, -z'
'x-1/2, -y-1/2, z-1/2'

loop_
_atom_site_label
_atom_site_type_symbol
_atom_site_fract_x
_atom_site_fract_y
_atom_site_fract_z
_atom_site_U_iso_or_equiv
_atom_site_adp_type
_atom_site_occupancy
_atom_site_symmetry_multiplicity
_atom_site_calc_flag
_atom_site_refinement_flags
_atom_site_disorder_assembly
_atom_site_disorder_group
Mn1 Mn 0.5000 0.0000 0.5000 0.03396(15) Uani 1 2 d S . .
Mn2 Mn 0.5000 0.5000 0.5000 0.03461(15) Uani 1 2 d S . .
O1 O 0.3263(2) 0.06563(6) 0.53120(16) 0.0461(5) Uani 1 1 d . . .
O2 O 0.0773(2) 0.04091(6) 0.63449(15) 0.0426(4) Uani 1 1 d . . .
O3 O 0.3097(2) 0.43885(6) 0.47136(16) 0.0483(5) Uani 1 1 d . . .
O4 O 0.0784(2) 0.46707(6) 0.35746(15) 0.0421(4) Uani 1 1 d . . .
O5 O 0.6926(3) 0.01524(8) 0.63882(16) 0.0590(5) Uani 1 1 d . . .
H5A H 0.8066 0.0257 0.6287 0.089 Uiso 1 1 d R . .
H5B H 0.6387 0.0246 0.6998 0.089 Uiso 1 1 d R . .
O6 O 0.6954(3) 0.03773(6) 0.38753(17) 0.0609(6) Uani 1 1 d . . .
H6A H 0.7863 0.0181 0.3714 0.091 Uiso 1 1 d R . .
O7 O 0.3203(3) 0.52075(8) 0.64252(16) 0.0654(6) Uani 1 1 d . . .
H7A H 0.1982 0.5228 0.6392 0.098 Uiso 1 1 d R . .
H7B H 0.3731 0.5352 0.6984 0.098 Uiso 1 1 d R . .
O8 O 0.3149(3) 0.54338(7) 0.39033(18) 0.0705(7) Uani 1 1 d . . .
H8A H 0.2151 0.5272 0.3717 0.106 Uiso 1 1 d R . .
F1 F -0.4580(2) 0.18954(5) 0.35675(14) 0.0582(4) Uani 1 1 d . . .
F2 F -0.5061(2) 0.26356(6) 0.30709(16) 0.0677(5) Uani 1 1 d . . .
F3 F -0.2490(2) 0.22637(6) 0.25495(13) 0.0572(4) Uani 1 1 d . . .
F4 F -0.5599(2) 0.23463(6) 0.54897(16) 0.0593(5) Uani 1 1 d . . .
F5 F -0.4910(2) 0.30887(5) 0.50923(16) 0.0653(5) Uani 1 1 d . . .
F6 F -0.3355(2) 0.27204(6) 0.64050(14) 0.0559(4) Uani 1 1 d . . .
C1 C 0.0266(3) 0.19287(8) 0.4370(2) 0.0361(6) Uani 1 1 d . . .
H1 H 0.0743 0.2135 0.3810 0.043 Uiso 1 1 calc R . .
C2 C 0.1269(3) 0.15092(8) 0.4648(2) 0.0364(6) Uani 1 1 d . . .
H2 H 0.2412 0.1438 0.4273 0.044 Uiso 1 1 calc R . .
C3 C 0.0599(3) 0.11928(8) 0.5480(2) 0.0322(5) Uani 1 1 d . . .
C4 C 0.1630(3) 0.07188(8) 0.5731(2) 0.0342(5) Uani 1 1 d . . .
C5 C -0.1069(4) 0.13204(9) 0.6051(2) 0.0455(7) Uani 1 1 d . . .
H5 H -0.1514 0.1121 0.6634 0.055 Uiso 1 1 calc R . .
C6 C -0.2086(4) 0.17371(9) 0.5771(2) 0.0445(6) Uani 1 1 d . . .
H6 H -0.3211 0.1812 0.6162 0.053 Uiso 1 1 calc R . .
C7 C -0.1455(3) 0.20467(8) 0.4917(2) 0.0316(5) Uani 1 1 d . . .
C8 C -0.2615(3) 0.24936(8) 0.4494(2) 0.0332(5) Uani 1 1 d . . .
C9 C -0.3697(4) 0.23246(9) 0.3416(2) 0.0450(7) Uani 1 1 d . . .
C10 C -0.4132(3) 0.26610(9) 0.5376(3) 0.0447(7) Uani 1 1 d . . .
C11 C -0.1345(3) 0.29486(8) 0.4273(2) 0.0323(5) Uani 1 1 d . . .
C12 C -0.1633(4) 0.32693(9) 0.3374(2) 0.0433(6) Uani 1 1 d . . .
H12 H -0.2499 0.3188 0.2802 0.052 Uiso 1 1 calc R . .
C13 C -0.0655(4) 0.37060(9) 0.3319(2) 0.0428(6) Uani 1 1 d . . .
H13 H -0.0869 0.3915 0.2709 0.051 Uiso 1 1 calc R . .
C14 C 0.0645(3) 0.38402(8) 0.4158(2) 0.0338(5) Uani 1 1 d . . .
C15 C 0.1011(3) 0.35088(8) 0.5025(2) 0.0353(6) Uani 1 1 d . . .
H15 H 0.1934 0.3583 0.5572 0.042 Uiso 1 1 calc R . .
C16 C 0.0023(3) 0.30706(8) 0.5088(2) 0.0347(6) Uani 1 1 d . . .
H16 H 0.0276 0.2856 0.5682 0.042 Uiso 1 1 calc R . .
C17 C 0.1590(3) 0.43337(8) 0.4148(2) 0.0354(6) Uani 1 1 d . . .
C18 C 0.6812(5) 0.07893(10) 0.3192(3) 0.0692(9) Uani 1 1 d . . .
H18A H 0.6819 0.0692 0.2408 0.104 Uiso 1 1 calc R . .
H18B H 0.7885 0.1002 0.3337 0.104 Uiso 1 1 calc R . .
H18C H 0.5633 0.0958 0.3357 0.104 Uiso 1 1 calc R . .
C19 C 0.3237(5) 0.58851(11) 0.3424(4) 0.0818(11) Uani 1 1 d . . .
H19A H 0.4293 0.6064 0.3747 0.123 Uiso 1 1 calc R . .
H19B H 0.2055 0.6057 0.3566 0.123 Uiso 1 1 calc R . .
H19C H 0.3424 0.5853 0.2620 0.123 Uiso 1 1 calc R . .

loop_
_atom_site_aniso_label
_atom_site_aniso_U_11
_atom_site_aniso_U_22
_atom_site_aniso_U_33
_atom_site_aniso_U_23
_atom_site_aniso_U_13
_atom_site_aniso_U_12
Mn1 0.0280(3) 0.0344(3) 0.0395(3) 0.0032(2) 0.0027(2) 0.0033(2)
Mn2 0.0319(3) 0.0333(3) 0.0386(3) 0.0021(2) -0.0059(2) -0.0081(2)
O1 0.0350(10) 0.0351(10) 0.0683(12) 0.0044(8) 0.0121(9) 0.0076(7)
O2 0.0356(9) 0.0398(10) 0.0523(11) 0.0158(8) 0.0043(8) 0.0063(8)
O3 0.0396(10) 0.0385(10) 0.0668(13) 0.0046(9) -0.0156(9) -0.0122(8)
O4 0.0390(10) 0.0356(10) 0.0518(11) 0.0092(8) -0.0069(8) -0.0094(8)
O5 0.0378(10) 0.0929(15) 0.0464(11) -0.0081(10) 0.0003(9) -0.0065(10)
O6 0.0576(12) 0.0451(11) 0.0803(15) 0.0247(10) 0.0291(11) 0.0158(9)
O7 0.0392(11) 0.1060(16) 0.0509(12) -0.0219(11) -0.0007(9) -0.0002(11)
O8 0.0742(15) 0.0434(12) 0.0936(17) 0.0222(11) -0.0472(13) -0.0179(10)
F1 0.0529(9) 0.0399(9) 0.0820(12) -0.0027(8) -0.0092(8) -0.0217(7)
F2 0.0514(10) 0.0528(10) 0.0986(14) 0.0038(9) -0.0401(10) -0.0023(8)
F3 0.0599(10) 0.0634(11) 0.0483(10) -0.0024(7) -0.0061(8) -0.0149(8)
F4 0.0296(8) 0.0547(10) 0.0936(13) -0.0051(9) 0.0159(8) -0.0071(7)
F5 0.0444(9) 0.0421(10) 0.1094(15) 0.0014(9) 0.0073(9) 0.0188(7)
F6 0.0480(9) 0.0606(10) 0.0592(11) -0.0134(8) 0.0088(8) 0.0037(8)
C1 0.0318(12) 0.0316(13) 0.0448(15) 0.0074(11) 0.0076(11) -0.0027(10)
C2 0.0257(12) 0.0333(14) 0.0503(15) 0.0006(11) 0.0096(11) 0.0011(10)
C3 0.0279(12) 0.0291(13) 0.0397(13) -0.0009(10) -0.0001(10) 0.0015(10)
C4 0.0302(13) 0.0320(13) 0.0402(14) -0.0017(11) -0.0028(11) 0.0026(10)
C5 0.0466(15) 0.0370(15) 0.0530(16) 0.0119(12) 0.0186(13) 0.0064(12)
C6 0.0374(14) 0.0379(15) 0.0584(17) 0.0065(13) 0.0213(12) 0.0095(12)
C7 0.0253(11) 0.0256(12) 0.0439(14) -0.0010(10) 0.0007(10) -0.0010(9)
C8 0.0259(12) 0.0279(12) 0.0457(14) 0.0008(10) -0.0020(10) -0.0010(9)
C9 0.0339(14) 0.0355(14) 0.0657(19) 0.0010(13) -0.0124(13) -0.0075(12)
C10 0.0275(13) 0.0339(14) 0.073(2) -0.0006(13) 0.0052(13) 0.0021(11)
C11 0.0257(11) 0.0267(12) 0.0447(15) -0.0018(10) -0.0038(10) 0.0008(10)
C12 0.0453(15) 0.0358(14) 0.0487(16) 0.0017(12) -0.0197(12) -0.0082(12)
C13 0.0494(16) 0.0333(14) 0.0455(15) 0.0085(11) -0.0139(12) -0.0069(12)
C14 0.0275(12) 0.0318(13) 0.0421(14) 0.0000(11) -0.0017(10) -0.0030(10)
C15 0.0268(12) 0.0342(14) 0.0449(14) -0.0019(11) -0.0098(10) -0.0018(10)
C16 0.0303(12) 0.0299(13) 0.0438(14) 0.0065(10) -0.0071(11) -0.0010(10)
C17 0.0314(13) 0.0355(14) 0.0391(14) -0.0010(11) -0.0001(11) -0.0071(10)
C18 0.076(2) 0.0501(18) 0.082(2) 0.0208(17) 0.0139(19) 0.0077(16)
C19 0.068(2) 0.054(2) 0.124(3) 0.029(2) -0.012(2) -0.0045(17)

loop_
_atom_type_symbol
_atom_type_description
_atom_type_scat_dispersion_real
_atom_type_scat_dispersion_imag
_atom_type_scat_source
C C 0.0033 0.0016 'International Tables Vol C Tables 4.2.6.8 and 6.1.1.4'
H H 0.0000 0.0000 'International Tables Vol C Tables 4.2.6.8 and 6.1.1.4'
F F 0.0171 0.0103 'International Tables Vol C Tables 4.2.6.8 and 6.1.1.4'
O O 0.0106 0.0060 'International Tables Vol C Tables 4.2.6.8 and 6.1.1.4'
Mn Mn 0.3368 0.7283 'International Tables Vol C Tables 4.2.6.8 and 6.1.1.4'

loop_
_geom_angle_atom_site_label_1
_geom_angle_atom_site_label_2
_geom_angle_atom_site_label_3
_geom_angle
_geom_angle_site_symmetry_1
_geom_angle_site_symmetry_3
_geom_angle_publ_flag
O5 Mn1 O5 180.0 3_656 . ?
O5 Mn1 O6 89.07(8) 3_656 3_656 ?
O5 Mn1 O6 90.93(8) . 3_656 ?
O5 Mn1 O6 90.93(8) 3_656 . ?
O5 Mn1 O6 89.07(8) . . ?
O6 Mn1 O6 180.00(8) 3_656 . ?
O5 Mn1 O1 86.83(7) 3_656 . ?
O5 Mn1 O1 93.17(7) . . ?
O6 Mn1 O1 86.67(7) 3_656 . ?
O6 Mn1 O1 93.33(7) . . ?
O5 Mn1 O1 93.17(7) 3_656 3_656 ?
O5 Mn1 O1 86.83(7) . 3_656 ?
O6 Mn1 O1 93.33(7) 3_656 3_656 ?
O6 Mn1 O1 86.67(7) . 3_656 ?
O1 Mn1 O1 180.00(5) . 3_656 ?
O3 Mn2 O3 180.00(5) . 3_666 ?
O3 Mn2 O7 88.34(8) . . ?
O3 Mn2 O7 91.66(8) 3_666 . ?
O3 Mn2 O7 91.66(8) . 3_666 ?
O3 Mn2 O7 88.34(8) 3_666 3_666 ?
O7 Mn2 O7 180.000(1) . 3_666 ?
O3 Mn2 O8 88.20(7) . . ?
O3 Mn2 O8 91.80(7) 3_666 . ?
O7 Mn2 O8 88.70(9) . . ?
O7 Mn2 O8 91.30(9) 3_666 . ?
O3 Mn2 O8 91.80(7) . 3_666 ?
O3 Mn2 O8 88.20(7) 3_666 3_666 ?
O7 Mn2 O8 91.30(9) . 3_666 ?
O7 Mn2 O8 88.70(9) 3_666 3_666 ?
O8 Mn2 O8 180.00(8) . 3_666 ?
C4 O1 Mn1 132.68(16) . . ?
C17 O3 Mn2 133.55(16) . . ?
Mn1 O5 H5A 122.4 . . ?
Mn1 O5 H5B 115.3 . . ?
H5A O5 H5B 115.4 . . ?
C18 O6 Mn1 134.37(18) . . ?
C18 O6 H6A 115.8 . . ?
Mn1 O6 H6A 107.6 . . ?
Mn2 O7 H7A 123.8 . . ?
Mn2 O7 H7B 118.2 . . ?
H7A O7 H7B 115.7 . . ?
C19 O8 Mn2 135.73(18) . . ?
C19 O8 H8A 113.7 . . ?
Mn2 O8 H8A 110.5 . . ?
C2 C1 C7 120.9(2) . . ?
C2 C1 H1 119.6 . . ?
C7 C1 H1 119.6 . . ?
C1 C2 C3 121.0(2) . . ?
C1 C2 H2 119.5 . . ?
C3 C2 H2 119.5 . . ?
C5 C3 C2 117.9(2) . . ?
C5 C3 C4 121.2(2) . . ?
C2 C3 C4 120.9(2) . . ?
O1 C4 O2 124.3(2) . . ?
O1 C4 C3 118.1(2) . . ?
O2 C4 C3 117.6(2) . . ?
C6 C5 C3 121.3(2) . . ?
C6 C5 H5 119.3 . . ?
C3 C5 H5 119.3 . . ?
C5 C6 C7 121.0(2) . . ?
C5 C6 H6 119.5 . . ?
C7 C6 H6 119.5 . . ?
C6 C7 C1 117.8(2) . . ?
C6 C7 C8 123.5(2) . . ?
C1 C7 C8 118.6(2) . . ?
C7 C8 C9 106.32(18) . . ?
C7 C8 C11 113.18(18) . . ?
C9 C8 C11 112.2(2) . . ?
C7 C8 C10 111.8(2) . . ?
C9 C8 C10 108.0(2) . . ?
C11 C8 C10 105.27(18) . . ?
F3 C9 F2 107.0(2) . . ?
F3 C9 F1 106.4(2) . . ?
F2 C9 F1 105.94(19) . . ?
F3 C9 C8 111.22(19) . . ?
F2 C9 C8 113.8(2) . . ?
F1 C9 C8 112.0(2) . . ?
F5 C10 F6 106.5(2) . . ?
F5 C10 F4 106.3(2) . . ?
F6 C10 F4 107.0(2) . . ?
F5 C10 C8 111.5(2) . . ?
F6 C10 C8 111.76(19) . . ?
F4 C10 C8 113.3(2) . . ?
C12 C11 C16 118.2(2) . . ?
C12 C11 C8 123.7(2) . . ?
C16 C11 C8 117.7(2) . . ?
C13 C12 C11 120.9(2) . . ?
C13 C12 H12 119.5 . . ?
C11 C12 H12 119.5 . . ?
C12 C13 C14 121.1(2) . . ?
C12 C13 H13 119.4 . . ?
C14 C13 H13 119.4 . . ?
C13 C14 C15 118.0(2) . . ?
C13 C14 C17 121.1(2) . . ?
C15 C14 C17 120.9(2) . . ?
C16 C15 C14 121.0(2) . . ?
C16 C15 H15 119.5 . . ?
C14 C15 H15 119.5 . . ?
C15 C16 C11 120.6(2) . . ?
C15 C16 H16 119.7 . . ?
C11 C16 H16 119.7 . . ?
O3 C17 O4 124.3(2) . . ?
O3 C17 C14 118.0(2) . . ?
O4 C17 C14 117.6(2) . . ?
O6 C18 H18A 109.5 . . ?
O6 C18 H18B 109.5 . . ?
H18A C18 H18B 109.5 . . ?
O6 C18 H18C 109.5 . . ?
H18A C18 H18C 109.5 . . ?
H18B C18 H18C 109.5 . . ?
O8 C19 H19A 109.5 . . ?
O8 C19 H19B 109.5 . . ?
H19A C19 H19B 109.5 . . ?
O8 C19 H19C 109.5 . . ?
H19A C19 H19C 109.5 . . ?
H19B C19 H19C 109.5 . . ?

loop_
_geom_bond_atom_site_label_1
_geom_bond_atom_site_label_2
_geom_bond_distance
_geom_bond_site_symmetry_2
_geom_bond_publ_flag
Mn1 O5 2.1517(18) 3_656 ?
Mn1 O5 2.1517(18) . ?
Mn1 O6 2.1601(18) 3_656 ?
Mn1 O6 2.1601(19) . ?
Mn1 O1 2.1932(17) . ?
Mn1 O1 2.1932(17) 3_656 ?
Mn2 O3 2.1569(17) . ?
Mn2 O3 2.1569(17) 3_666 ?
Mn2 O7 2.169(2) . ?
Mn2 O7 2.169(2) 3_666 ?
Mn2 O8 2.1732(18) . ?
Mn2 O8 2.1732(18) 3_666 ?
O1 C4 1.249(3) . ?
O2 C4 1.263(3) . ?
O3 C17 1.249(3) . ?
O4 C17 1.272(3) . ?
O5 H5A 0.8501 . ?
O5 H5B 0.8501 . ?
O6 C18 1.388(3) . ?
O6 H6A 0.8500 . ?
O7 H7A 0.8501 . ?
O7 H7B 0.8501 . ?
O8 C19 1.358(3) . ?
O8 H8A 0.8499 . ?
F1 C9 1.336(3) . ?
F2 C9 1.335(3) . ?
F3 C9 1.332(3) . ?
F4 C10 1.340(3) . ?
F5 C10 1.330(3) . ?
F6 C10 1.336(3) . ?
C1 C2 1.381(3) . ?
C1 C7 1.396(3) . ?
C1 H1 0.9300 . ?
C2 C3 1.388(3) . ?
C2 H2 0.9300 . ?
C3 C5 1.385(3) . ?
C3 C4 1.510(3) . ?
C5 C6 1.380(3) . ?
C5 H5 0.9300 . ?
C6 C7 1.387(3) . ?
C6 H6 0.9300 . ?
C7 C8 1.545(3) . ?
C8 C9 1.546(3) . ?
C8 C11 1.547(3) . ?
C8 C10 1.550(4) . ?
C11 C12 1.389(3) . ?
C11 C16 1.390(3) . ?
C12 C13 1.375(3) . ?
C12 H12 0.9300 . ?
C13 C14 1.386(3) . ?
C13 H13 0.9300 . ?
C14 C15 1.389(3) . ?
C14 C17 1.500(3) . ?
C15 C16 1.383(3) . ?
C15 H15 0.9300 . ?
C16 H16 0.9300 . ?
C18 H18A 0.9600 . ?
C18 H18B 0.9600 . ?
C18 H18C 0.9600 . ?
C19 H19A 0.9600 . ?
C19 H19B 0.9600 . ?
C19 H19C 0.9600 . ?

loop_
_geom_torsion_atom_site_label_1
_geom_torsion_atom_site_label_2
_geom_torsion_atom_site_label_3
_geom_torsion_atom_site_label_4
_geom_torsion
_geom_torsion_site_symmetry_1
_geom_torsion_site_symmetry_2
_geom_torsion_site_symmetry_3
_geom_torsion_site_symmetry_4
_geom_torsion_publ_flag
O5 Mn1 O1 C4 74.3(2) 3_656 . . . ?
O5 Mn1 O1 C4 -105.7(2) . . . . ?
O6 Mn1 O1 C4 -15.0(2) 3_656 . . . ?
O6 Mn1 O1 C4 165.0(2) . . . . ?
O7 Mn2 O3 C17 88.6(2) . . . . ?
O7 Mn2 O3 C17 -91.4(2) 3_666 . . . ?
O8 Mn2 O3 C17 -0.1(2) . . . . ?
O8 Mn2 O3 C17 179.9(2) 3_666 . . . ?
O5 Mn1 O6 C18 61.7(3) 3_656 . . . ?
O5 Mn1 O6 C18 -118.3(3) . . . . ?
O1 Mn1 O6 C18 -25.2(3) . . . . ?
O1 Mn1 O6 C18 154.8(3) 3_656 . . . ?
O3 Mn2 O8 C19 -171.1(3) . . . . ?
O3 Mn2 O8 C19 8.9(3) 3_666 . . . ?
O7 Mn2 O8 C19 100.5(3) . . . . ?
O7 Mn2 O8 C19 -79.5(3) 3_666 . . . ?
C7 C1 C2 C3 0.0(4) . . . . ?
C1 C2 C3 C5 -2.3(4) . . . . ?
C1 C2 C3 C4 176.1(2) . . . . ?
Mn1 O1 C4 O2 18.9(4) . . . . ?
Mn1 O1 C4 C3 -160.44(16) . . . . ?
C5 C3 C4 O1 -169.9(2) . . . . ?
C2 C3 C4 O1 11.7(3) . . . . ?
C5 C3 C4 O2 10.7(3) . . . . ?
C2 C3 C4 O2 -167.6(2) . . . . ?
C2 C3 C5 C6 2.8(4) . . . . ?
C4 C3 C5 C6 -175.6(2) . . . . ?
C3 C5 C6 C7 -0.9(4) . . . . ?
C5 C6 C7 C1 -1.5(4) . . . . ?
C5 C6 C7 C8 174.5(2) . . . . ?
C2 C1 C7 C6 2.0(3) . . . . ?
C2 C1 C7 C8 -174.3(2) . . . . ?
C6 C7 C8 C9 -97.6(3) . . . . ?
C1 C7 C8 C9 78.5(3) . . . . ?
C6 C7 C8 C11 138.8(2) . . . . ?
C1 C7 C8 C11 -45.2(3) . . . . ?
C6 C7 C8 C10 20.1(3) . . . . ?
C1 C7 C8 C10 -163.9(2) . . . . ?
C7 C8 C9 F3 -71.7(2) . . . . ?
C11 C8 C9 F3 52.6(3) . . . . ?
C10 C8 C9 F3 168.2(2) . . . . ?
C7 C8 C9 F2 167.4(2) . . . . ?
C11 C8 C9 F2 -68.4(3) . . . . ?
C10 C8 C9 F2 47.2(3) . . . . ?
C7 C8 C9 F1 47.2(3) . . . . ?
C11 C8 C9 F1 171.5(2) . . . . ?
C10 C8 C9 F1 -72.9(3) . . . . ?
C7 C8 C10 F5 170.03(19) . . . . ?
C9 C8 C10 F5 -73.3(2) . . . . ?
C11 C8 C10 F5 46.7(3) . . . . ?
C7 C8 C10 F6 50.9(3) . . . . ?
C9 C8 C10 F6 167.59(19) . . . . ?
C11 C8 C10 F6 -72.4(2) . . . . ?
C7 C8 C10 F4 -70.1(3) . . . . ?
C9 C8 C10 F4 46.6(3) . . . . ?
C11 C8 C10 F4 166.7(2) . . . . ?
C7 C8 C11 C12 141.8(2) . . . . ?
C9 C8 C11 C12 21.4(3) . . . . ?
C10 C8 C11 C12 -95.8(3) . . . . ?
C7 C8 C11 C16 -45.4(3) . . . . ?
C9 C8 C11 C16 -165.8(2) . . . . ?
C10 C8 C11 C16 77.0(2) . . . . ?
C16 C11 C12 C13 -2.9(4) . . . . ?
C8 C11 C12 C13 169.9(2) . . . . ?
C11 C12 C13 C14 -0.1(4) . . . . ?
C12 C13 C14 C15 3.4(4) . . . . ?
C12 C13 C14 C17 -174.9(2) . . . . ?
C13 C14 C15 C16 -3.8(4) . . . . ?
C17 C14 C15 C16 174.5(2) . . . . ?
C14 C15 C16 C11 0.9(4) . . . . ?
C12 C11 C16 C15 2.5(3) . . . . ?
C8 C11 C16 C15 -170.7(2) . . . . ?
Mn2 O3 C17 O4 -1.0(4) . . . . ?
Mn2 O3 C17 C14 -179.91(16) . . . . ?
C13 C14 C17 O3 -160.7(2) . . . . ?
C15 C14 C17 O3 21.0(3) . . . . ?
C13 C14 C17 O4 20.3(3) . . . . ?
C15 C14 C17 O4 -158.0(2) . . . . ?
